data_4028003
loop_
_publ_author_name
'Samuel R. S. Sarsah'
'Marlon R. Lutz'
'Matthias Zeller'
'David S. Crumrine'
'Daniel P. Becker'

_publ_section_title
;
 Rearrangement of Cyclotriveratrylene (CTV) Diketone:
 9,10-Diarylanthracenes with OLED Applications
;
_journal_name_full 'Journal of Organic Chemistry'
_journal_page_first 2051
_journal_page_last 2058
_journal_paper_doi 10.1021/jo302139w
_journal_volume 78
_journal_year 2013
_chemical_formula_sum 'C29 H29 Br O8'
_chemical_formula_weight 585.43
_chemical_name_systematic
;
?
;
_space_group_IT_number 2
_symmetry_cell_setting triclinic
_symmetry_space_group_name_Hall '-P 1'
_symmetry_space_group_name_H-M 'P -1'
_atom_sites_solution_hydrogens geom
_atom_sites_solution_primary direct
_atom_sites_solution_secondary difmap
_audit_creation_method SHELXL-97
_cell_angle_alpha 111.156(3)
_cell_angle_beta 93.692(4)
_cell_angle_gamma 104.707(3)
_cell_formula_units_Z 2
_cell_length_a 8.802(2)
_cell_length_b 12.636(3)
_cell_length_c 13.191(3)
_cell_measurement_reflns_used 3253
_cell_measurement_temperature 100(2)
_cell_measurement_theta_max 30.3025
_cell_measurement_theta_min 2.429
_cell_volume 1303.5(5)
_computing_cell_refinement 'Apex2 v2008.2-4'
_computing_data_collection 'Apex2 v2008.2-4 (Bruker, 2008)'
_computing_data_reduction 'Apex2 v2008.2-4'
_computing_molecular_graphics 'SHELXTL 6.14'
_computing_publication_material 'SHELXTL 6.14'
_computing_structure_refinement 'SHELXTL 6.14'
_computing_structure_solution 'SHELXTL 6.14 (Bruker, 2000-2003; Sheldrick, 2008)'
_diffrn_ambient_temperature 100(2)
_diffrn_measured_fraction_theta_full 0.985
_diffrn_measured_fraction_theta_max 0.985
_diffrn_measurement_device_type 'Bruker AXS SMART APEX CCD diffractometer'
_diffrn_measurement_method '\w scans'
_diffrn_radiation_monochromator graphite
_diffrn_radiation_source 'fine-focus sealed tube'
_diffrn_radiation_type MoK\a
_diffrn_radiation_wavelength 0.71073
_diffrn_reflns_av_R_equivalents 0.0276
_diffrn_reflns_av_sigmaI/netI 0.0399
_diffrn_reflns_limit_h_max 11
_diffrn_reflns_limit_h_min -11
_diffrn_reflns_limit_k_max 16
_diffrn_reflns_limit_k_min -16
_diffrn_reflns_limit_l_max 17
_diffrn_reflns_limit_l_min -17
_diffrn_reflns_number 13196
_diffrn_reflns_theta_full 28.28
_diffrn_reflns_theta_max 28.28
_diffrn_reflns_theta_min 1.68
_diffrn_standards_number 0
_exptl_absorpt_coefficient_mu 1.628
_exptl_absorpt_correction_T_max 0.864
_exptl_absorpt_correction_T_min 0.655
_exptl_absorpt_correction_type multi-scan
_exptl_absorpt_process_details 'Apex2 v2008.2-4 (Bruker, 2008)'
_exptl_crystal_colour brown
_exptl_crystal_density_diffrn 1.492
_exptl_crystal_description plate
_exptl_crystal_F_000 604
_exptl_crystal_size_max 0.55
_exptl_crystal_size_mid 0.49
_exptl_crystal_size_min 0.09
_refine_diff_density_max 1.201
_refine_diff_density_min -1.137
_refine_diff_density_rms 0.116
_refine_ls_extinction_method none
_refine_ls_goodness_of_fit_ref 1.049
_refine_ls_hydrogen_treatment constr
_refine_ls_matrix_type full
_refine_ls_number_parameters 361
_refine_ls_number_reflns 6379
_refine_ls_number_restraints 0
_refine_ls_restrained_S_all 1.049
_refine_ls_R_factor_all 0.0642
_refine_ls_R_factor_gt 0.0485
_refine_ls_shift/su_max 0.001
_refine_ls_shift/su_mean 0.000
_refine_ls_structure_factor_coef Fsqd
_refine_ls_weighting_details 'calc w=1/[\s^2^(Fo^2^)+(0.0795P)^2^+1.2535P] where P=(Fo^2^+2Fc^2^)/3'
_refine_ls_weighting_scheme calc
_refine_ls_wR_factor_gt 0.1297
_refine_ls_wR_factor_ref 0.1398
_reflns_number_gt 5145
_reflns_number_total 6379
_reflns_threshold_expression I>2\s(I)
_cod_data_source_file jo302139w_si_001_1.cif
_cod_data_source_block 09mz016_0m
_cod_original_cell_volume 1303.4(5)
_cod_database_code 4028003

loop_
_symmetry_equiv_pos_as_xyz
'x, y, z'
'-x, -y, -z'

loop_
_atom_site_label
_atom_site_type_symbol
_atom_site_fract_x
_atom_site_fract_y
_atom_site_fract_z
_atom_site_U_iso_or_equiv
_atom_site_adp_type
_atom_site_occupancy
_atom_site_symmetry_multiplicity
_atom_site_calc_flag
_atom_site_refinement_flags
_atom_site_disorder_assembly
_atom_site_disorder_group
Br1 Br 1.28568(4) 0.54306(2) 1.09204(3) 0.03239(12) Uani 1 1 d . . .
C1 C 1.1635(3) 0.4294(2) 0.9542(2) 0.0217(5) Uani 1 1 d . . .
C2 C 1.2109(3) 0.4379(2) 0.8576(2) 0.0219(5) Uani 1 1 d . . .
C3 C 1.3462(3) 0.5297(2) 0.8576(3) 0.0266(6) Uani 1 1 d . . .
H3 H 1.4062 0.5886 0.9261 0.032 Uiso 1 1 calc R . .
C4 C 1.3904(3) 0.5342(2) 0.7623(3) 0.0283(6) Uani 1 1 d . . .
C5 C 1.3016(3) 0.4477(2) 0.6584(3) 0.0266(6) Uani 1 1 d . . .
C6 C 1.1712(3) 0.3582(2) 0.6539(2) 0.0219(5) Uani 1 1 d . . .
H6 H 1.1139 0.3003 0.5842 0.026 Uiso 1 1 calc R . .
C7 C 1.1201(3) 0.3506(2) 0.7525(2) 0.0195(5) Uani 1 1 d . . .
C8 C 0.9861(3) 0.2590(2) 0.7506(2) 0.0176(5) Uani 1 1 d . . .
C9 C 0.9392(3) 0.2551(2) 0.8496(2) 0.0177(5) Uani 1 1 d . . .
C10 C 0.8020(3) 0.1650(2) 0.8490(2) 0.0172(5) Uani 1 1 d . . .
H10 H 0.7392 0.1087 0.7804 0.021 Uiso 1 1 calc R . .
C11 C 0.7589(3) 0.1578(2) 0.9445(2) 0.0190(5) Uani 1 1 d . . .
C12 C 0.8517(3) 0.2435(2) 1.0492(2) 0.0211(5) Uani 1 1 d . . .
C13 C 0.9817(3) 0.3318(2) 1.0533(2) 0.0216(5) Uani 1 1 d . . .
H13 H 1.0409 0.3886 1.1229 0.026 Uiso 1 1 calc R . .
C14 C 1.0303(3) 0.3404(2) 0.9541(2) 0.0192(5) Uani 1 1 d . . .
C15 C 1.6058(4) 0.7096(3) 0.8573(3) 0.0417(9) Uani 1 1 d . . .
H15A H 1.5360 0.7540 0.8959 0.063 Uiso 1 1 calc R . .
H15B H 1.6948 0.7638 0.8428 0.063 Uiso 1 1 calc R . .
H15C H 1.6473 0.6737 0.9032 0.063 Uiso 1 1 calc R . .
C16 C 1.2646(4) 0.3914(3) 0.4633(3) 0.0376(7) Uani 1 1 d . . .
H16A H 1.2569 0.3080 0.4469 0.056 Uiso 1 1 calc R . .
H16B H 1.3147 0.4154 0.4077 0.056 Uiso 1 1 calc R . .
H16C H 1.1575 0.4009 0.4622 0.056 Uiso 1 1 calc R . .
C17 C 0.5489(3) -0.0204(2) 0.8492(2) 0.0229(5) Uani 1 1 d . . .
H17A H 0.4999 0.0121 0.8032 0.034 Uiso 1 1 calc R . .
H17B H 0.4657 -0.0784 0.8640 0.034 Uiso 1 1 calc R . .
H17C H 0.6236 -0.0594 0.8107 0.034 Uiso 1 1 calc R . .
C18 C 0.8937(4) 0.3028(3) 1.2437(2) 0.0343(7) Uani 1 1 d . . .
H18A H 1.0018 0.2952 1.2438 0.051 Uiso 1 1 calc R . .
H18B H 0.8473 0.2802 1.3011 0.051 Uiso 1 1 calc R . .
H18C H 0.8981 0.3854 1.2582 0.051 Uiso 1 1 calc R . .
C19 C 0.8888(3) 0.1687(2) 0.6428(2) 0.0164(5) Uani 1 1 d . . .
C20 C 0.7978(3) 0.2081(2) 0.5806(2) 0.0172(5) Uani 1 1 d . . .
H20 H 0.8057 0.2902 0.6070 0.021 Uiso 1 1 calc R . .
C21 C 0.6975(3) 0.1317(2) 0.4824(2) 0.0192(5) Uani 1 1 d . . .
C22 C 0.6821(3) 0.0087(2) 0.4437(2) 0.0190(5) Uani 1 1 d . . .
C23 C 0.7711(3) -0.0310(2) 0.5030(2) 0.0190(5) Uani 1 1 d . . .
H23 H 0.7619 -0.1133 0.4766 0.023 Uiso 1 1 calc R . .
C24 C 0.8753(3) 0.0470(2) 0.6017(2) 0.0174(5) Uani 1 1 d . . .
C25 C 0.9612(3) -0.0112(2) 0.6571(2) 0.0236(5) Uani 1 1 d . . .
C26 C 0.6212(4) 0.2876(3) 0.4524(3) 0.0299(6) Uani 1 1 d . . .
H26A H 0.5801 0.3142 0.5216 0.045 Uiso 1 1 calc R . .
H26B H 0.5593 0.3001 0.3955 0.045 Uiso 1 1 calc R . .
H26C H 0.7335 0.3332 0.4638 0.045 Uiso 1 1 calc R . .
C27 C 0.5636(4) -0.1855(2) 0.3045(2) 0.0258(6) Uani 1 1 d . . .
H27A H 0.6674 -0.1964 0.2893 0.039 Uiso 1 1 calc R . .
H27B H 0.4853 -0.2265 0.2360 0.039 Uiso 1 1 calc R . .
H27C H 0.5287 -0.2187 0.3587 0.039 Uiso 1 1 calc R . .
C28 C 1.1461(5) 0.0103(4) 0.8063(3) 0.0392(8) Uani 1 1 d . . .
H28C H 1.1329 -0.0738 0.7592 0.047 Uiso 0.422(9) 1 calc PR A 2
H28D H 1.2618 0.0521 0.8290 0.047 Uiso 0.422(9) 1 calc PR A 2
H28A H 1.0633 -0.0524 0.8140 0.047 Uiso 0.578(9) 1 d PR A 1
H28B H 1.2224 -0.0252 0.7678 0.047 Uiso 0.578(9) 1 d PR A 1
C29 C 1.2214(7) 0.0938(5) 0.9093(4) 0.0334(15) Uani 0.578(9) 1 d P A 1
H29A H 1.1436 0.1278 0.9489 0.050 Uiso 0.578(9) 1 calc PR A 1
H29B H 1.3052 0.1570 0.9016 0.050 Uiso 0.578(9) 1 calc PR A 1
H29C H 1.2690 0.0560 0.9506 0.050 Uiso 0.578(9) 1 calc PR A 1
C29B C 1.0763(10) 0.0152(8) 0.9042(7) 0.038(2) Uani 0.422(9) 1 d P A 2
H29D H 1.1475 0.0015 0.9552 0.057 Uiso 0.422(9) 1 calc PR A 2
H29E H 0.9729 -0.0461 0.8829 0.057 Uiso 0.422(9) 1 calc PR A 2
H29F H 1.0613 0.0937 0.9405 0.057 Uiso 0.422(9) 1 calc PR A 2
O1 O 1.5177(3) 0.6189(2) 0.7558(2) 0.0374(5) Uani 1 1 d . . .
O2 O 1.3584(3) 0.46392(19) 0.5696(2) 0.0318(5) Uani 1 1 d . . .
O3 O 0.6331(2) 0.07416(17) 0.95161(15) 0.0220(4) Uani 1 1 d . . .
O4 O 0.7975(3) 0.22668(19) 1.13859(15) 0.0273(4) Uani 1 1 d . . .
O5 O 0.6077(2) 0.16413(17) 0.41762(16) 0.0254(4) Uani 1 1 d . . .
O6 O 0.5775(2) -0.06130(16) 0.34744(16) 0.0233(4) Uani 1 1 d . . .
O7 O 0.9292(3) -0.1179(2) 0.6271(2) 0.0447(6) Uani 1 1 d . . .
O8 O 1.0754(2) 0.06334(18) 0.74167(16) 0.0255(4) Uani 1 1 d . A .

loop_
_atom_site_aniso_label
_atom_site_aniso_U_11
_atom_site_aniso_U_22
_atom_site_aniso_U_33
_atom_site_aniso_U_23
_atom_site_aniso_U_13
_atom_site_aniso_U_12
Br1 0.02976(17) 0.01790(15) 0.03946(19) 0.00314(12) -0.00792(12) 0.00562(11)
C1 0.0185(12) 0.0121(11) 0.0286(13) 0.0022(10) -0.0033(10) 0.0052(9)
C2 0.0177(12) 0.0135(11) 0.0358(15) 0.0098(10) 0.0040(10) 0.0066(10)
C3 0.0179(12) 0.0152(12) 0.0467(17) 0.0144(12) 0.0004(12) 0.0030(10)
C4 0.0193(13) 0.0186(13) 0.0529(19) 0.0215(13) 0.0076(12) 0.0043(10)
C5 0.0228(13) 0.0216(13) 0.0472(17) 0.0224(13) 0.0148(12) 0.0109(11)
C6 0.0192(12) 0.0148(11) 0.0354(15) 0.0121(11) 0.0086(11) 0.0067(10)
C7 0.0169(12) 0.0132(11) 0.0305(13) 0.0089(10) 0.0056(10) 0.0069(9)
C8 0.0170(11) 0.0125(10) 0.0250(12) 0.0081(9) 0.0045(10) 0.0056(9)
C9 0.0184(12) 0.0139(11) 0.0235(12) 0.0084(10) 0.0044(10) 0.0075(9)
C10 0.0175(11) 0.0154(11) 0.0184(11) 0.0058(9) 0.0038(9) 0.0054(9)
C11 0.0218(12) 0.0181(11) 0.0201(12) 0.0091(10) 0.0068(10) 0.0077(10)
C12 0.0261(13) 0.0227(12) 0.0186(12) 0.0082(10) 0.0075(10) 0.0129(11)
C13 0.0242(13) 0.0178(12) 0.0197(12) 0.0024(10) -0.0003(10) 0.0092(10)
C14 0.0186(12) 0.0137(11) 0.0252(13) 0.0058(10) 0.0027(10) 0.0074(9)
C15 0.0272(16) 0.0244(15) 0.075(3) 0.0284(17) 0.0017(16) -0.0013(12)
C16 0.0395(18) 0.0311(16) 0.0451(19) 0.0206(15) 0.0207(15) 0.0035(14)
C17 0.0223(13) 0.0227(13) 0.0229(13) 0.0109(11) 0.0046(10) 0.0022(10)
C18 0.0430(18) 0.0358(17) 0.0184(13) 0.0045(12) 0.0024(12) 0.0121(14)
C19 0.0171(11) 0.0132(11) 0.0219(12) 0.0095(9) 0.0087(9) 0.0042(9)
C20 0.0214(12) 0.0123(10) 0.0221(12) 0.0093(9) 0.0091(10) 0.0068(9)
C21 0.0228(12) 0.0171(11) 0.0241(12) 0.0119(10) 0.0090(10) 0.0099(10)
C22 0.0216(12) 0.0148(11) 0.0216(12) 0.0065(10) 0.0084(10) 0.0069(10)
C23 0.0228(12) 0.0137(11) 0.0246(12) 0.0093(10) 0.0110(10) 0.0081(10)
C24 0.0190(12) 0.0145(11) 0.0238(12) 0.0108(10) 0.0096(10) 0.0075(9)
C25 0.0270(14) 0.0210(12) 0.0286(14) 0.0128(11) 0.0089(11) 0.0115(11)
C26 0.0426(17) 0.0230(14) 0.0324(15) 0.0152(12) 0.0058(13) 0.0173(13)
C27 0.0285(14) 0.0149(12) 0.0280(14) 0.0030(10) 0.0022(11) 0.0046(10)
C28 0.052(2) 0.056(2) 0.0365(17) 0.0298(16) 0.0167(15) 0.0414(18)
C29 0.037(3) 0.041(3) 0.023(3) 0.011(2) -0.001(2) 0.018(3)
C29B 0.044(5) 0.038(4) 0.040(4) 0.018(4) -0.001(3) 0.022(4)
O1 0.0233(10) 0.0278(11) 0.0643(16) 0.0295(11) 0.0052(10) -0.0034(9)
O2 0.0289(11) 0.0254(10) 0.0491(13) 0.0232(10) 0.0180(10) 0.0061(9)
O3 0.0231(9) 0.0239(9) 0.0192(9) 0.0105(8) 0.0071(7) 0.0035(8)
O4 0.0349(11) 0.0293(10) 0.0169(9) 0.0076(8) 0.0065(8) 0.0096(9)
O5 0.0333(11) 0.0182(9) 0.0267(10) 0.0102(8) -0.0003(8) 0.0104(8)
O6 0.0295(10) 0.0157(9) 0.0231(9) 0.0055(7) 0.0009(8) 0.0081(8)
O7 0.0490(15) 0.0214(11) 0.0668(17) 0.0233(11) -0.0069(12) 0.0105(10)
O8 0.0329(11) 0.0283(10) 0.0240(9) 0.0125(8) 0.0070(8) 0.0198(9)

loop_
_atom_type_symbol
_atom_type_description
_atom_type_scat_dispersion_real
_atom_type_scat_dispersion_imag
_atom_type_scat_source
C C 0.0033 0.0016 'International Tables Vol C Tables 4.2.6.8 and 6.1.1.4'
H H 0.0000 0.0000 'International Tables Vol C Tables 4.2.6.8 and 6.1.1.4'
O O 0.0106 0.0060 'International Tables Vol C Tables 4.2.6.8 and 6.1.1.4'
Br Br -0.2901 2.4595 'International Tables Vol C Tables 4.2.6.8 and 6.1.1.4'

loop_
_geom_angle_atom_site_label_1
_geom_angle_atom_site_label_2
_geom_angle_atom_site_label_3
_geom_angle
C2 C1 C14 123.1(2)
C2 C1 Br1 118.5(2)
C14 C1 Br1 118.4(2)
C1 C2 C3 123.1(3)
C1 C2 C7 118.8(2)
C3 C2 C7 118.1(3)
C4 C3 C2 121.6(3)
C4 C3 H3 119.2
C2 C3 H3 119.2
C3 C4 O1 124.9(3)
C3 C4 C5 120.4(3)
O1 C4 C5 114.7(3)
O2 C5 C6 125.7(3)
O2 C5 C4 114.1(2)
C6 C5 C4 120.2(3)
C5 C6 C7 121.1(3)
C5 C6 H6 119.5
C7 C6 H6 119.5
C8 C7 C6 122.4(2)
C8 C7 C2 119.0(2)
C6 C7 C2 118.5(2)
C9 C8 C7 120.7(2)
C9 C8 C19 119.3(2)
C7 C8 C19 119.9(2)
C8 C9 C10 121.3(2)
C8 C9 C14 120.5(2)
C10 C9 C14 118.2(2)
C11 C10 C9 121.8(2)
C11 C10 H10 119.1
C9 C10 H10 119.1
O3 C11 C10 125.7(2)
O3 C11 C12 114.6(2)
C10 C11 C12 119.7(2)
C13 C12 O4 125.4(2)
C13 C12 C11 120.3(2)
O4 C12 C11 114.3(2)
C12 C13 C14 121.0(2)
C12 C13 H13 119.5
C14 C13 H13 119.5
C1 C14 C9 117.9(2)
C1 C14 C13 123.0(2)
C9 C14 C13 119.1(2)
O1 C15 H15A 109.5
O1 C15 H15B 109.5
H15A C15 H15B 109.5
O1 C15 H15C 109.5
H15A C15 H15C 109.5
H15B C15 H15C 109.5
O2 C16 H16A 109.5
O2 C16 H16B 109.5
H16A C16 H16B 109.5
O2 C16 H16C 109.5
H16A C16 H16C 109.5
H16B C16 H16C 109.5
O3 C17 H17A 109.5
O3 C17 H17B 109.5
H17A C17 H17B 109.5
O3 C17 H17C 109.5
H17A C17 H17C 109.5
H17B C17 H17C 109.5
O4 C18 H18A 109.5
O4 C18 H18B 109.5
H18A C18 H18B 109.5
O4 C18 H18C 109.5
H18A C18 H18C 109.5
H18B C18 H18C 109.5
C24 C19 C20 117.7(2)
C24 C19 C8 125.0(2)
C20 C19 C8 117.2(2)
C21 C20 C19 122.4(2)
C21 C20 H20 118.8
C19 C20 H20 118.8
O5 C21 C20 125.3(2)
O5 C21 C22 115.5(2)
C20 C21 C22 119.2(2)
O6 C22 C23 125.2(2)
O6 C22 C21 115.6(2)
C23 C22 C21 119.1(2)
C22 C23 C24 121.6(2)
C22 C23 H23 119.2
C24 C23 H23 119.2
C23 C24 C19 120.0(2)
C23 C24 C25 114.8(2)
C19 C24 C25 125.2(2)
O7 C25 O8 122.5(3)
O7 C25 C24 122.7(3)
O8 C25 C24 114.8(2)
O5 C26 H26A 109.5
O5 C26 H26B 109.5
H26A C26 H26B 109.5
O5 C26 H26C 109.5
H26A C26 H26C 109.5
H26B C26 H26C 109.5
O6 C27 H27A 109.5
O6 C27 H27B 109.5
H27A C27 H27B 109.5
O6 C27 H27C 109.5
H27A C27 H27C 109.5
H27B C27 H27C 109.5
C29 C28 C29B 58.5(4)
C29 C28 O8 111.2(3)
C29B C28 O8 113.3(4)
C29 C28 H28C 139.6
C29B C28 H28C 108.9
O8 C28 H28C 108.9
C29 C28 H28D 53.9
C29B C28 H28D 108.9
O8 C28 H28D 108.9
H28C C28 H28D 107.7
C29 C28 H28A 109.3
C29B C28 H28A 53.0
O8 C28 H28A 109.4
H28C C28 H28A 60.3
H28D C28 H28A 141.6
C29 C28 H28B 109.5
C29B C28 H28B 137.1
O8 C28 H28B 109.4
H28C C28 H28B 50.7
H28D C28 H28B 59.5
H28A C28 H28B 108.0
C28 C29 H29A 109.5
C28 C29 H29B 109.5
C28 C29 H29C 109.5
C28 C29B H29D 109.5
C28 C29B H29E 109.5
H29D C29B H29E 109.5
C28 C29B H29F 109.5
H29D C29B H29F 109.5
H29E C29B H29F 109.5
C4 O1 C15 116.6(3)
C5 O2 C16 117.6(2)
C11 O3 C17 116.1(2)
C12 O4 C18 116.3(2)
C21 O5 C26 117.5(2)
C22 O6 C27 116.8(2)
C25 O8 C28 116.0(3)

loop_
_geom_bond_atom_site_label_1
_geom_bond_atom_site_label_2
_geom_bond_distance
Br1 C1 1.898(3)
C1 C2 1.399(4)
C1 C14 1.403(4)
C2 C3 1.435(4)
C2 C7 1.443(4)
C3 C4 1.356(5)
C3 H3 0.9500
C4 O1 1.371(3)
C4 C5 1.425(4)
C5 O2 1.363(4)
C5 C6 1.373(4)
C6 C7 1.431(4)
C6 H6 0.9500
C7 C8 1.419(3)
C8 C9 1.408(4)
C8 C19 1.495(3)
C9 C10 1.431(4)
C9 C14 1.432(3)
C10 C11 1.366(4)
C10 H10 0.9500
C11 O3 1.357(3)
C11 C12 1.440(4)
C12 C13 1.363(4)
C12 O4 1.366(3)
C13 C14 1.434(4)
C13 H13 0.9500
C15 O1 1.419(4)
C15 H15A 0.9800
C15 H15B 0.9800
C15 H15C 0.9800
C16 O2 1.424(4)
C16 H16A 0.9800
C16 H16B 0.9800
C16 H16C 0.9800
C17 O3 1.434(3)
C17 H17A 0.9800
C17 H17B 0.9800
C17 H17C 0.9800
C18 O4 1.427(3)
C18 H18A 0.9800
C18 H18B 0.9800
C18 H18C 0.9800
C19 C24 1.403(3)
C19 C20 1.405(3)
C20 C21 1.381(4)
C20 H20 0.9500
C21 O5 1.361(3)
C21 C22 1.416(3)
C22 O6 1.367(3)
C22 C23 1.371(4)
C23 C24 1.403(4)
C23 H23 0.9500
C24 C25 1.498(4)
C25 O7 1.209(3)
C25 O8 1.326(4)
C26 O5 1.429(3)
C26 H26A 0.9800
C26 H26B 0.9800
C26 H26C 0.9800
C27 O6 1.432(3)
C27 H27A 0.9800
C27 H27B 0.9800
C27 H27C 0.9800
C28 C29 1.375(6)
C28 C29B 1.454(9)
C28 O8 1.456(3)
C28 H28C 0.9900
C28 H28D 0.9900
C28 H28A 0.9712
C28 H28B 0.9709
C29 H29A 0.9800
C29 H29B 0.9800
C29 H29C 0.9800
C29B H28A 1.1650
C29B H29D 0.9800
C29B H29E 0.9800
C29B H29F 0.9800

loop_
_geom_torsion_atom_site_label_1
_geom_torsion_atom_site_label_2
_geom_torsion_atom_site_label_3
_geom_torsion_atom_site_label_4
_geom_torsion
C14 C1 C2 C3 179.3(2)
Br1 C1 C2 C3 -1.0(3)
C14 C1 C2 C7 -0.6(4)
Br1 C1 C2 C7 179.00(18)
C1 C2 C3 C4 179.0(3)
C7 C2 C3 C4 -1.1(4)
C2 C3 C4 O1 179.9(3)
C2 C3 C4 C5 0.7(4)
C3 C4 C5 O2 179.3(2)
O1 C4 C5 O2 0.0(3)
C3 C4 C5 C6 -0.6(4)
O1 C4 C5 C6 -179.9(2)
O2 C5 C6 C7 -178.9(2)
C4 C5 C6 C7 1.0(4)
C5 C6 C7 C8 -179.8(2)
C5 C6 C7 C2 -1.4(4)
C1 C2 C7 C8 -0.2(4)
C3 C2 C7 C8 179.9(2)
C1 C2 C7 C6 -178.7(2)
C3 C2 C7 C6 1.4(4)
C6 C7 C8 C9 -179.6(2)
C2 C7 C8 C9 1.9(4)
C6 C7 C8 C19 -2.5(4)
C2 C7 C8 C19 179.1(2)
C7 C8 C9 C10 178.4(2)
C19 C8 C9 C10 1.2(4)
C7 C8 C9 C14 -2.9(4)
C19 C8 C9 C14 179.9(2)
C8 C9 C10 C11 177.6(2)
C14 C9 C10 C11 -1.1(4)
C9 C10 C11 O3 -178.5(2)
C9 C10 C11 C12 0.8(4)
O3 C11 C12 C13 179.7(2)
C10 C11 C12 C13 0.3(4)
O3 C11 C12 O4 -0.2(3)
C10 C11 C12 O4 -179.6(2)
O4 C12 C13 C14 178.9(2)
C11 C12 C13 C14 -1.1(4)
C2 C1 C14 C9 -0.3(4)
Br1 C1 C14 C9 -179.95(17)
C2 C1 C14 C13 -179.9(2)
Br1 C1 C14 C13 0.4(3)
C8 C9 C14 C1 2.1(4)
C10 C9 C14 C1 -179.2(2)
C8 C9 C14 C13 -178.3(2)
C10 C9 C14 C13 0.4(3)
C12 C13 C14 C1 -179.7(2)
C12 C13 C14 C9 0.7(4)
C9 C8 C19 C24 -68.3(3)
C7 C8 C19 C24 114.5(3)
C9 C8 C19 C20 108.4(3)
C7 C8 C19 C20 -68.8(3)
C24 C19 C20 C21 0.2(4)
C8 C19 C20 C21 -176.8(2)
C19 C20 C21 O5 -179.2(2)
C19 C20 C21 C22 1.6(4)
O5 C21 C22 O6 -0.9(3)
C20 C21 C22 O6 178.4(2)
O5 C21 C22 C23 178.6(2)
C20 C21 C22 C23 -2.1(4)
O6 C22 C23 C24 -179.6(2)
C21 C22 C23 C24 0.9(4)
C22 C23 C24 C19 0.8(4)
C22 C23 C24 C25 178.9(2)
C20 C19 C24 C23 -1.4(4)
C8 C19 C24 C23 175.3(2)
C20 C19 C24 C25 -179.2(2)
C8 C19 C24 C25 -2.6(4)
C23 C24 C25 O7 -8.8(4)
C19 C24 C25 O7 169.2(3)
C23 C24 C25 O8 171.1(2)
C19 C24 C25 O8 -10.9(4)
C3 C4 O1 C15 -1.7(4)
C5 C4 O1 C15 177.6(2)
C6 C5 O2 C16 8.2(4)
C4 C5 O2 C16 -171.7(3)
C10 C11 O3 C17 6.2(4)
C12 C11 O3 C17 -173.1(2)
C13 C12 O4 C18 -5.3(4)
C11 C12 O4 C18 174.6(2)
C20 C21 O5 C26 1.7(4)
C22 C21 O5 C26 -179.0(2)
C23 C22 O6 C27 -1.5(4)
C21 C22 O6 C27 177.9(2)
O7 C25 O8 C28 -8.1(4)
C24 C25 O8 C28 172.0(2)
C29 C28 O8 C25 -160.0(4)
C29B C28 O8 C25 -96.3(5)
